data_7161205
loop_
_publ_author_name
'Chien, Chia-Chen'
'Govada, Grace Victoria'
'Shen, Li-Ching'
'Wu, Yen-Ku'

_publ_section_title
;
 Recursive anionic &#x3b3;'-spiro-annulation of cyclic vinylogous esters
 with 2-vinylbenzoates.
;
_journal_issue 17
_journal_name_full 'Organic &amp; biomolecular chemistry'
_journal_page_first 3681
_journal_page_last 3685
_journal_paper_doi 10.1039/d6ob00163g
_journal_volume 24
_journal_year 2026
_chemical_formula_moiety 'C18 H20 O3'
_chemical_formula_sum 'C18 H20 O3'
_chemical_formula_weight 284.34
_space_group_crystal_system triclinic
_space_group_IT_number 2
_space_group_name_Hall '-P 1'
_space_group_name_H-M_alt 'P -1'
_atom_sites_solution_hydrogens geom
_atom_sites_solution_primary dual
_audit_creation_date 2023-11-17
_audit_creation_method
;
Olex2 1.5
(compiled 2023.08.24 svn.re1ec1418 for OlexSys, GUI svn.r6817)
;
_audit_update_record
;
2025-10-28 deposited with the CCDC.	2026-03-24 downloaded from the CCDC.
;
_cell_angle_alpha 97.0950(10)
_cell_angle_beta 90.0170(10)
_cell_angle_gamma 90.3820(10)
_cell_formula_units_Z 8
_cell_length_a 7.50120(10)
_cell_length_b 18.0028(3)
_cell_length_c 22.3143(3)
_cell_measurement_reflns_used 23493
_cell_measurement_temperature 100.00(10)
_cell_measurement_theta_max 74.3790
_cell_measurement_theta_min 2.4960
_cell_volume 2990.24(8)
_computing_cell_refinement 'CrysAlisPro 1.171.42.96a (Rigaku OD, 2023)'
_computing_data_collection 'CrysAlisPro 1.171.42.96a (Rigaku OD, 2023)'
_computing_data_reduction 'CrysAlisPro 1.171.42.96a (Rigaku OD, 2023)'
_computing_molecular_graphics 'Olex2 1.5 (Dolomanov et al., 2009)'
_computing_publication_material 'Olex2 1.5 (Dolomanov et al., 2009)'
_computing_structure_refinement 'SHELXL 2018/3 (Sheldrick, 2015)'
_computing_structure_solution 'SHELXT 2018/2 (Sheldrick, 2018)'
_diffrn_ambient_environment N~2~
_diffrn_ambient_temperature 100.00(10)
_diffrn_detector 'Hybrid Pixel Array Detector'
_diffrn_detector_area_resol_mean 10.0000
_diffrn_detector_type 'HyPix-Arc 150'
_diffrn_measured_fraction_theta_full 0.994
_diffrn_measured_fraction_theta_max 0.994
_diffrn_measurement_details
;
List of Runs (angles in degrees, time in seconds):

  # Type    Start    End  Width  t~exp~   \w     \q     \k     \f   Frames
#--------------------------------------------------------------------------
  1  \w     48.00  96.00   0.50    0.05    --   56.34  15.00 150.00   96
  2  \w     68.00 107.00   0.50    0.05    --   80.73  15.00  30.00   78
  3  \w     45.00 110.00   0.50    0.05    --   80.73  15.00-180.00  130
  4  \w     22.00  56.00   0.50    0.05    --   56.34-125.00   0.00   68
  5  \w     14.00  53.00   0.50    0.05    --   56.34 -95.00 -60.00   78
  6  \w     39.00  82.00   0.50    0.05    --   80.73 -95.00 -60.00   86
  7  \w     18.00  56.00   0.50    0.05    --   56.34 -95.00  30.00   76
  8  \w     42.00  67.00   0.50    0.05    --   80.73 -95.00 -30.00   50
  9  \w     42.00  75.00   0.50    0.05    --   80.73 -95.00  30.00   66
 10  \w     38.00  71.00   0.50    0.05    --   80.73 -95.00-120.00   66
 11  \w     48.00  76.00   0.50    0.05    --   80.73 -95.00  90.00   56
 12  \w     40.00  73.00   0.50    0.05    --   80.73 -95.00 120.00   66
 13  \w     40.00  66.00   0.50    0.05    --   80.73 -95.00 150.00   52
 14  \w     25.00  51.00   0.50    0.05    --   69.55-125.00 120.00   52
 15  \w   -120.00 -44.00   0.50    0.05    --  -76.68 -15.00 -30.00  152
 16  \w   -119.00 -50.00   0.50    0.05    --  -76.68 -15.00  90.00  138
 17  \w    -90.00 -34.00   0.50    0.05    --  -76.68 111.00 120.00  112
 18  \w    -76.00 -32.00   0.50    0.05    --  -76.68 111.00  30.00   88
 19  \w   -122.00 -41.00   0.50    0.05    --  -76.68 -15.00-180.00  162
 20  \w     25.00  82.00   0.50    0.05    --   56.34-125.00-120.00  114
 21  \w     27.00  52.00   0.50    0.05    --   69.55 -95.00 120.00   50
 22  \w    -84.00 -26.00   0.50    0.05    --  -71.89 125.00 -90.00  116
 23  \w   -121.00 -74.00   0.50    0.05    --  -76.68 -15.00-120.00   94
 24  \w    -61.00 -35.00   0.50    0.05    --  -76.68 111.00-180.00   52
 25  \w    -88.00 -62.00   0.50    0.05    --  -76.68 111.00-180.00   52
 26  \w     48.00  77.00   0.50    0.05    --   80.73  15.00 -30.00   58
 27  \w     46.00 109.00   0.50    0.05    --   80.73  15.00  90.00  126
 28  \w     50.00  94.00   0.50    0.05    --   80.73  15.00 -90.00   88
 29  \w     90.00 116.00   0.50    0.05    --   80.73  15.00 -30.00   52
 30  \w     38.00  63.00   0.50    0.05    --   80.73 -95.00  60.00   50
 31  \w    -92.00 -67.00   0.50    0.05    --  -81.00 100.00 -67.61   50
 32  \w    -96.00 -70.00   0.50    0.05    --  -81.00 115.00   3.60   52
 33  \w    -97.00 -48.00   0.50    0.05    --  -81.00 115.00 138.28   98
 34  \w    -97.00 -72.00   0.50    0.05    --  -81.00 116.00  50.75   50
 35  \w    -92.00 -42.00   0.50    0.05    --  -81.00 101.00-123.46  100
 36  \w    -59.00 -33.00   0.50    0.05    --  -81.00 126.00  93.76   52
 37  \w    -97.00 -71.00   0.50    0.05    --  -81.00 114.00-119.43   52
 38  \w    -97.00 -43.00   0.50    0.05    --  -81.00 115.00 -56.05  108
 39  \w    -68.00 -42.00   0.50    0.05    --  -81.00 116.00  50.75   52
 40  \w     42.00  91.00   0.50    0.05    --   83.95 -94.00  15.11   98
 41  \w     65.00  91.00   0.50    0.05    --   83.95 -99.00 133.81   52
 42  \w     42.00  93.00   0.50    0.05    --   83.95-101.00-136.42  102
 43  \w     67.00  92.00   0.50    0.05    --   83.95 -96.00-139.17   50
 44  \w     66.00  92.00   0.50    0.05    --   83.95 -98.00 109.00   52
 45  \w     63.00  93.00   0.50    0.05    --   83.95 -97.00 -18.15   60
;
_diffrn_measurement_device 'four-circle diffractometer'
_diffrn_measurement_device_type 'XtaLAB Synergy R, DW system, HyPix-Arc 150'
_diffrn_measurement_method '\w scans'
_diffrn_orient_matrix_type 'CrysAlisPro convention (1999,Acta A55,543-557)'
_diffrn_orient_matrix_UB_11 0.0031277000
_diffrn_orient_matrix_UB_12 -0.0771083000
_diffrn_orient_matrix_UB_13 0.0231944000
_diffrn_orient_matrix_UB_21 0.1724153000
_diffrn_orient_matrix_UB_22 0.0224290000
_diffrn_orient_matrix_UB_23 0.0353996000
_diffrn_orient_matrix_UB_31 -0.1115554000
_diffrn_orient_matrix_UB_32 0.0314308000
_diffrn_orient_matrix_UB_33 0.0552189000
_diffrn_radiation_monochromator mirror
_diffrn_radiation_probe x-ray
_diffrn_radiation_type 'Cu K\a'
_diffrn_radiation_wavelength 1.54184
_diffrn_reflns_av_R_equivalents 0.0393
_diffrn_reflns_av_unetI/netI 0.0329
_diffrn_reflns_Laue_measured_fraction_full 0.994
_diffrn_reflns_Laue_measured_fraction_max 0.994
_diffrn_reflns_limit_h_max 8
_diffrn_reflns_limit_h_min -8
_diffrn_reflns_limit_k_max 21
_diffrn_reflns_limit_k_min -21
_diffrn_reflns_limit_l_max 26
_diffrn_reflns_limit_l_min -24
_diffrn_reflns_number 41043
_diffrn_reflns_point_group_measured_fraction_full 0.994
_diffrn_reflns_point_group_measured_fraction_max 0.994
_diffrn_reflns_theta_full 67.074
_diffrn_reflns_theta_max 67.074
_diffrn_reflns_theta_min 1.995
_diffrn_source 'Rotating-anode X-ray tube'
_diffrn_source_type 'Rigaku (Cu) X-ray Source'
_exptl_absorpt_coefficient_mu 0.680
_exptl_absorpt_correction_T_max 1.00000
_exptl_absorpt_correction_T_min 0.93057
_exptl_absorpt_correction_type multi-scan
_exptl_absorpt_process_details
;
CrysAlisPro 1.171.42.96a (Rigaku Oxford Diffraction, 2023)
Empirical absorption correction using spherical harmonics,
implemented in SCALE3 ABSPACK scaling algorithm.
;
_exptl_crystal_colour colourless
_exptl_crystal_colour_primary colourless
_exptl_crystal_density_diffrn 1.263
_exptl_crystal_description plate
_exptl_crystal_F_000 1216
_exptl_crystal_size_max 0.17
_exptl_crystal_size_mid 0.15
_exptl_crystal_size_min 0.06
_refine_diff_density_max 0.339
_refine_diff_density_min -0.275
_refine_diff_density_rms 0.052
_refine_ls_extinction_coef 0.00143(19)
_refine_ls_extinction_expression Fc^*^=kFc[1+0.001xFc^2^\l^3^/sin(2\q)]^-1/4^
_refine_ls_extinction_method 'SHELXL-2018/3 (Sheldrick 2018)'
_refine_ls_goodness_of_fit_ref 1.112
_refine_ls_hydrogen_treatment constr
_refine_ls_matrix_type full
_refine_ls_number_parameters 767
_refine_ls_number_reflns 10585
_refine_ls_number_restraints 0
_refine_ls_restrained_S_all 1.112
_refine_ls_R_factor_all 0.0669
_refine_ls_R_factor_gt 0.0576
_refine_ls_shift/su_max 0.001
_refine_ls_shift/su_mean 0.000
_refine_ls_structure_factor_coef Fsqd
_refine_ls_weighting_details 'w=1/[\s^2^(Fo^2^)+(0.0854P)^2^+2.7249P] where P=(Fo^2^+2Fc^2^)/3'
_refine_ls_weighting_scheme calc
_refine_ls_wR_factor_gt 0.1616
_refine_ls_wR_factor_ref 0.1764
_reflns_Friedel_coverage 0.000
_reflns_number_gt 9354
_reflns_number_total 10585
_reflns_threshold_expression 'I > 2\s(I)'
_cod_data_source_file d6ob00163g2.cif
_cod_data_source_block 231109lt_auto
_cod_database_code 7161205
_shelx_shelxl_version_number 2018/3
_shelx_space_group_comment
;
The symmetry employed for this shelxl refinement is uniquely defined
by the following loop, which should always be used as a source of
symmetry information in preference to the above space-group names.
They are only intended as comments.
;
_shelx_estimated_absorpt_t_max 0.960
_shelx_estimated_absorpt_t_min 0.893
_olex2_refinement_description
;
1. Twinned data refinement
 Scales: 0.9101(9)
 0.0899(9)
2. Fixed Uiso
 At 1.2 times of:
  All C(H) groups, All C(H,H) groups
 At 1.5 times of:
  All C(H,H,H) groups
3.a Ternary CH refined with riding coordinates:
 C17(H17), C81(H81), C39(H39), C60(H60)
3.b Secondary CH2 refined with riding coordinates:
 C9(H9A,H9B), C10(H10A,H10B), C11(H11A,H11B), C12(H12A,H12B), C65(H65A,H65B),
 C66(H66A,H66B), C77(H77A,H77B), C78(H78A,H78B), C30(H30A,H30B), C31(H31A,H31B),
  C32(H32A,H32B), C33(H33A,H33B), C51(H51A,H51B), C52(H52A,H52B), C53(H53A,
 H53B), C54(H54A,H54B)
3.c Aromatic/amide H refined with riding coordinates:
 C4(H4), C5(H5), C6(H6), C7(H7), C14(H14), C68(H68), C69(H69), C70(H70),
 C71(H71), C75(H75), C25(H25), C26(H26), C27(H27), C28(H28), C35(H35), C46(H46),
  C47(H47), C48(H48), C49(H49), C56(H56)
3.d Idealised Me refined as rotating group:
 C18(H18A,H18B,H18C), C19(H19A,H19B,H19C), C82(H82A,H82B,H82C), C83(H83A,H83B,
 H83C), C40(H40A,H40B,H40C), C41(H41A,H41B,H41C), C61(H61A,H61B,H61C), C62(H62A,
 H62B,H62C)
;
_olex2_submission_special_instructions 'No special instructions were received'
_oxdiff_exptl_absorpt_empirical_details
;
Empirical correction (ABSPACK) includes:
- Absorption correction using spherical harmonics
- Frame scaling
;
_oxdiff_exptl_absorpt_empirical_full_max 1.358
_oxdiff_exptl_absorpt_empirical_full_min 0.829

loop_
_space_group_symop_operation_xyz
'x, y, z'
'-x, -y, -z'

loop_
_atom_site_label
_atom_site_type_symbol
_atom_site_fract_x
_atom_site_fract_y
_atom_site_fract_z
_atom_site_U_iso_or_equiv
_atom_site_adp_type
_atom_site_occupancy
_atom_site_site_symmetry_order
_atom_site_calc_flag
_atom_site_refinement_flags_posn
_atom_site_refinement_flags_adp
_atom_site_refinement_flags_occupancy
_atom_site_disorder_assembly
_atom_site_disorder_group
C1 C 0.9830(4) 0.11799(15) 0.09145(12) 0.0246(6) Uani 1 1 d . . . . .
C2 C 0.9205(4) 0.17500(15) 0.14409(12) 0.0255(6) Uani 1 1 d . . . . .
C3 C 1.0581(4) 0.22650(15) 0.17423(12) 0.0247(6) Uani 1 1 d . . . . .
C4 C 1.0025(4) 0.28533(15) 0.21690(12) 0.0278(6) Uani 1 1 d . . . . .
H4 H 0.878932 0.292314 0.224903 0.033 Uiso 1 1 calc R U . . .
C5 C 1.1256(4) 0.33336(17) 0.24751(14) 0.0328(6) Uani 1 1 d . . . . .
H5 H 1.087065 0.373260 0.276350 0.039 Uiso 1 1 calc R U . . .
C6 C 1.3057(4) 0.32292(17) 0.23585(14) 0.0350(7) Uani 1 1 d . . . . .
H6 H 1.390894 0.355229 0.257354 0.042 Uiso 1 1 calc R U . . .
C7 C 1.3625(4) 0.26566(16) 0.19302(13) 0.0307(6) Uani 1 1 d . . . . .
H7 H 1.486270 0.259674 0.185007 0.037 Uiso 1 1 calc R U . . .
C8 C 1.2403(4) 0.21657(15) 0.16143(12) 0.0259(6) Uani 1 1 d . . . . .
C9 C 1.3048(4) 0.15331(16) 0.11626(12) 0.0278(6) Uani 1 1 d . . . . .
H9A H 1.418202 0.134041 0.130777 0.033 Uiso 1 1 calc R U . . .
H9B H 1.328763 0.172506 0.077316 0.033 Uiso 1 1 calc R U . . .
C10 C 1.1686(4) 0.08906(16) 0.10620(13) 0.0270(6) Uani 1 1 d . . . . .
H10A H 1.161190 0.063612 0.143001 0.032 Uiso 1 1 calc R U . . .
H10B H 1.208836 0.052007 0.072503 0.032 Uiso 1 1 calc R U . . .
C11 C 0.9895(4) 0.15871(17) 0.03441(12) 0.0288(6) Uani 1 1 d . . . . .
H11A H 1.061691 0.205016 0.043223 0.035 Uiso 1 1 calc R U . . .
H11B H 1.049495 0.126181 0.001572 0.035 Uiso 1 1 calc R U . . .
C12 C 0.8064(4) 0.17886(16) 0.01297(13) 0.0308(6) Uani 1 1 d . . . . .
H12A H 0.757898 0.220116 0.041658 0.037 Uiso 1 1 calc R U . . .
H12B H 0.818202 0.197321 -0.026842 0.037 Uiso 1 1 calc R U . . .
C13 C 0.6759(4) 0.11390(16) 0.00742(12) 0.0287(6) Uani 1 1 d . . . . .
C14 C 0.7116(4) 0.05193(16) 0.04162(12) 0.0281(6) Uani 1 1 d . . . . .
H14 H 0.638015 0.008503 0.035419 0.034 Uiso 1 1 calc R U . . .
C15 C 0.8465(4) 0.05437(15) 0.08202(12) 0.0254(6) Uani 1 1 d . . . . .
O16 O 0.8782(3) 0.00334(11) 0.11954(8) 0.0277(4) Uani 1 1 d . . . . .
C17 C 0.7601(4) -0.06258(15) 0.11813(12) 0.0271(6) Uani 1 1 d . . . . .
H17 H 0.727383 -0.081039 0.075413 0.033 Uiso 1 1 calc R U . . .
C18 C 0.5933(4) -0.04255(17) 0.15432(13) 0.0332(7) Uani 1 1 d . . . . .
H18A H 0.624481 -0.030307 0.197067 0.050 Uiso 1 1 calc R U . . .
H18B H 0.510278 -0.085157 0.149590 0.050 Uiso 1 1 calc R U . . .
H18C H 0.536789 0.000790 0.139786 0.050 Uiso 1 1 calc R U . . .
C19 C 0.8716(4) -0.12034(16) 0.14398(14) 0.0330(6) Uani 1 1 d . . . . .
H19A H 0.984161 -0.126845 0.121723 0.049 Uiso 1 1 calc R U . . .
H19B H 0.806654 -0.168100 0.140365 0.049 Uiso 1 1 calc R U . . .
H19C H 0.896479 -0.103625 0.186651 0.049 Uiso 1 1 calc R U . . .
O20 O 0.5412(3) 0.11544(13) -0.02382(10) 0.0404(5) Uani 1 1 d . . . . .
O21 O 0.7642(3) 0.17925(12) 0.15868(9) 0.0342(5) Uani 1 1 d . . . . .
C64 C 0.3246(4) 0.56373(16) 0.35509(13) 0.0287(6) Uani 1 1 d . . . . .
C65 C 0.1734(4) 0.53773(16) 0.31025(13) 0.0306(6) Uani 1 1 d . . . . .
H65A H 0.221280 0.501257 0.277463 0.037 Uiso 1 1 calc R U . . .
H65B H 0.079610 0.512171 0.331450 0.037 Uiso 1 1 calc R U . . .
C66 C 0.0922(4) 0.60275(16) 0.28322(13) 0.0318(6) Uani 1 1 d . . . . .
H66A H 0.182941 0.625340 0.258666 0.038 Uiso 1 1 calc R U . . .
H66B H -0.007648 0.584370 0.256265 0.038 Uiso 1 1 calc R U . . .
C67 C 0.0249(4) 0.66130(15) 0.33179(13) 0.0277(6) Uani 1 1 d . . . . .
C68 C -0.1198(4) 0.70559(16) 0.32072(13) 0.0304(6) Uani 1 1 d . . . . .
H68 H -0.175959 0.698788 0.282251 0.036 Uiso 1 1 calc R U . . .
C69 C -0.1830(4) 0.75960(16) 0.36527(13) 0.0312(6) Uani 1 1 d . . . . .
H69 H -0.282587 0.789135 0.357191 0.037 Uiso 1 1 calc R U . . .
C70 C -0.1016(4) 0.77071(16) 0.42147(13) 0.0305(6) Uani 1 1 d . . . . .
H70 H -0.145579 0.807680 0.451837 0.037 Uiso 1 1 calc R U . . .
C71 C 0.0429(4) 0.72812(16) 0.43320(13) 0.0298(6) Uani 1 1 d . . . . .
H71 H 0.099762 0.736222 0.471528 0.036 Uiso 1 1 calc R U . . .
C72 C 0.1070(4) 0.67253(15) 0.38857(12) 0.0272(6) Uani 1 1 d . . . . .
C73 C 0.2631(4) 0.62731(16) 0.40306(13) 0.0295(6) Uani 1 1 d . . . . .
C74 C 0.3802(4) 0.49632(16) 0.38480(13) 0.0293(6) Uani 1 1 d . . . . .
C75 C 0.5210(4) 0.45345(16) 0.36534(14) 0.0327(6) Uani 1 1 d . . . . .
H75 H 0.546398 0.410627 0.384749 0.039 Uiso 1 1 calc R U . . .
C76 C 0.6351(4) 0.47000(17) 0.31612(14) 0.0339(7) Uani 1 1 d . . . . .
C77 C 0.5863(4) 0.53562(17) 0.28347(14) 0.0362(7) Uani 1 1 d . . . . .
H77A H 0.509791 0.517938 0.248351 0.043 Uiso 1 1 calc R U . . .
H77B H 0.696041 0.557560 0.268160 0.043 Uiso 1 1 calc R U . . .
C78 C 0.4876(4) 0.59581(16) 0.32484(13) 0.0321(6) Uani 1 1 d . . . . .
H78A H 0.447942 0.635504 0.300954 0.039 Uiso 1 1 calc R U . . .
H78B H 0.570405 0.618882 0.356471 0.039 Uiso 1 1 calc R U . . .
O79 O 0.7644(3) 0.43156(13) 0.30000(12) 0.0472(6) Uani 1 1 d . . . . .
O80 O 0.2663(3) 0.48394(11) 0.42871(9) 0.0339(5) Uani 1 1 d . . . . .
C81 C 0.2786(4) 0.41618(17) 0.45884(14) 0.0354(7) Uani 1 1 d . . . . .
H81 H 0.406531 0.403123 0.464058 0.042 Uiso 1 1 calc R U . . .
C82 C 0.1925(5) 0.4349(2) 0.51956(15) 0.0421(8) Uani 1 1 d . . . . .
H82A H 0.246183 0.480799 0.540314 0.063 Uiso 1 1 calc R U . . .
H82B H 0.210650 0.393672 0.543728 0.063 Uiso 1 1 calc R U . . .
H82C H 0.064448 0.442442 0.514259 0.063 Uiso 1 1 calc R U . . .
C83 C 0.1844(5) 0.35301(19) 0.42011(16) 0.0427(8) Uani 1 1 d . . . . .
H83A H 0.060724 0.367155 0.413480 0.064 Uiso 1 1 calc R U . . .
H83B H 0.186098 0.307899 0.440596 0.064 Uiso 1 1 calc R U . . .
H83C H 0.245483 0.343016 0.381156 0.064 Uiso 1 1 calc R U . . .
O84 O 0.3467(3) 0.64219(12) 0.44956(9) 0.0385(5) Uani 1 1 d . . . . .
C22 C 0.4716(4) 1.37232(15) 0.90336(12) 0.0251(6) Uani 1 1 d . . . . .
C23 C 0.4070(4) 1.32115(15) 0.84721(12) 0.0253(6) Uani 1 1 d . . . . .
C24 C 0.5428(4) 1.27259(15) 0.81346(12) 0.0252(6) Uani 1 1 d . . . . .
C25 C 0.4841(4) 1.21650(15) 0.76824(12) 0.0271(6) Uani 1 1 d . . . . .
H25 H 0.360263 1.209727 0.760326 0.032 Uiso 1 1 calc R U . . .
C26 C 0.6060(4) 1.17126(16) 0.73532(13) 0.0317(6) Uani 1 1 d . . . . .
H26 H 0.566408 1.133244 0.704799 0.038 Uiso 1 1 calc R U . . .
C27 C 0.7865(4) 1.18153(17) 0.74698(14) 0.0339(7) Uani 1 1 d . . . . .
H27 H 0.870633 1.150811 0.723973 0.041 Uiso 1 1 calc R U . . .
C28 C 0.8454(4) 1.23629(16) 0.79196(13) 0.0309(6) Uani 1 1 d . . . . .
H28 H 0.969628 1.242427 0.799510 0.037 Uiso 1 1 calc R U . . .
C29 C 0.7250(4) 1.28251(15) 0.82632(12) 0.0262(6) Uani 1 1 d . . . . .
C30 C 0.7925(4) 1.34195(16) 0.87450(13) 0.0286(6) Uani 1 1 d . . . . .
H30A H 0.904084 1.363826 0.860459 0.034 Uiso 1 1 calc R U . . .
H30B H 0.820445 1.318761 0.911349 0.034 Uiso 1 1 calc R U . . .
C31 C 0.6565(4) 1.40425(16) 0.89001(13) 0.0281(6) Uani 1 1 d . . . . .
H31A H 0.646776 1.434156 0.855800 0.034 Uiso 1 1 calc R U . . .
H31B H 0.698392 1.437908 0.925763 0.034 Uiso 1 1 calc R U . . .
C32 C 0.4839(4) 1.32475(17) 0.95622(13) 0.0309(6) Uani 1 1 d . . . . .
H32A H 0.556074 1.279758 0.943391 0.037 Uiso 1 1 calc R U . . .
H32B H 0.546167 1.354178 0.990483 0.037 Uiso 1 1 calc R U . . .
C33 C 0.3025(4) 1.30023(17) 0.97751(14) 0.0335(7) Uani 1 1 d . . . . .
H33A H 0.253045 1.260999 0.946905 0.040 Uiso 1 1 calc R U . . .
H33B H 0.318101 1.277859 1.015523 0.040 Uiso 1 1 calc R U . . .
C34 C 0.1705(4) 1.36357(18) 0.98813(13) 0.0331(7) Uani 1 1 d . . . . .
C35 C 0.2041(4) 1.42995(17) 0.95906(13) 0.0323(6) Uani 1 1 d . . . . .
H35 H 0.130246 1.472351 0.969011 0.039 Uiso 1 1 calc R U . . .
C36 C 0.3357(4) 1.43400(16) 0.91848(12) 0.0276(6) Uani 1 1 d . . . . .
O37 O 0.0368(3) 1.35697(14) 1.01872(10) 0.0460(6) Uani 1 1 d . . . . .
O38 O 0.3642(3) 1.49025(11) 0.88544(9) 0.0304(4) Uani 1 1 d . . . . .
C39 C 0.2450(4) 1.55498(16) 0.89276(13) 0.0307(6) Uani 1 1 d . . . . .
H39 H 0.215216 1.568204 0.936443 0.037 Uiso 1 1 calc R U . . .
C40 C 0.3512(4) 1.61787(17) 0.87071(14) 0.0370(7) Uani 1 1 d . . . . .
H40A H 0.463995 1.624405 0.892966 0.056 Uiso 1 1 calc R U . . .
H40B H 0.282727 1.664327 0.877370 0.056 Uiso 1 1 calc R U . . .
H40C H 0.375749 1.605654 0.827495 0.056 Uiso 1 1 calc R U . . .
C41 C 0.0757(4) 1.53732(18) 0.85686(14) 0.0363(7) Uani 1 1 d . . . . .
H41A H 0.103934 1.529834 0.813667 0.055 Uiso 1 1 calc R U . . .
H41B H -0.007619 1.579026 0.865100 0.055 Uiso 1 1 calc R U . . .
H41C H 0.021072 1.491648 0.868543 0.055 Uiso 1 1 calc R U . . .
O42 O 0.2507(3) 1.31888(12) 0.83191(9) 0.0341(5) Uani 1 1 d . . . . .
C43 C -0.2071(4) 0.93031(15) 0.65016(12) 0.0255(6) Uani 1 1 d . . . . .
C44 C -0.2858(4) 0.86934(16) 0.60259(12) 0.0271(6) Uani 1 1 d . . . . .
C45 C -0.4425(4) 0.82509(15) 0.61899(12) 0.0266(6) Uani 1 1 d . . . . .
C46 C -0.5221(4) 0.77317(16) 0.57445(12) 0.0292(6) Uani 1 1 d . . . . .
H46 H -0.476718 0.767716 0.534407 0.035 Uiso 1 1 calc R U . . .
C47 C -0.6655(4) 0.73011(16) 0.58850(13) 0.0299(6) Uani 1 1 d . . . . .
H47 H -0.719452 0.695471 0.558183 0.036 Uiso 1 1 calc R U . . .
C48 C -0.7307(4) 0.73773(16) 0.64738(13) 0.0306(6) Uani 1 1 d . . . . .
H48 H -0.829438 0.708252 0.657253 0.037 Uiso 1 1 calc R U . . .
C49 C -0.6517(4) 0.78830(16) 0.69164(13) 0.0293(6) Uani 1 1 d . . . . .
H49 H -0.696256 0.792690 0.731758 0.035 Uiso 1 1 calc R U . . .
C50 C -0.5079(4) 0.83274(15) 0.67814(12) 0.0266(6) Uani 1 1 d . . . . .
C51 C -0.4217(4) 0.88711(16) 0.72671(12) 0.0287(6) Uani 1 1 d . . . . .
H51A H -0.325927 0.861443 0.746528 0.034 Uiso 1 1 calc R U . . .
H51B H -0.511580 0.904393 0.757728 0.034 Uiso 1 1 calc R U . . .
C52 C -0.3436(4) 0.95435(15) 0.70046(12) 0.0277(6) Uani 1 1 d . . . . .
H52A H -0.284606 0.988091 0.733027 0.033 Uiso 1 1 calc R U . . .
H52B H -0.441042 0.982458 0.683787 0.033 Uiso 1 1 calc R U . . .
C53 C -0.0358(4) 0.89693(16) 0.67340(13) 0.0297(6) Uani 1 1 d . . . . .
H53A H -0.068233 0.857337 0.698595 0.036 Uiso 1 1 calc R U . . .
H53B H 0.034084 0.873454 0.638558 0.036 Uiso 1 1 calc R U . . .
C54 C 0.0798(4) 0.95605(17) 0.71066(13) 0.0318(6) Uani 1 1 d . . . . .
H54A H 0.017058 0.974270 0.748614 0.038 Uiso 1 1 calc R U . . .
H54B H 0.192992 0.932973 0.721431 0.038 Uiso 1 1 calc R U . . .
C55 C 0.1205(4) 1.02155(16) 0.67634(13) 0.0300(6) Uani 1 1 d . . . . .
C56 C -0.0076(4) 1.03871(16) 0.63144(12) 0.0281(6) Uani 1 1 d . . . . .
H56 H 0.016036 1.079460 0.609264 0.034 Uiso 1 1 calc R U . . .
C57 C -0.1597(4) 0.99867(16) 0.62007(12) 0.0262(6) Uani 1 1 d . . . . .
O58 O 0.2550(3) 1.06019(13) 0.68813(10) 0.0388(5) Uani 1 1 d . . . . .
O59 O -0.2944(3) 1.01561(11) 0.58456(9) 0.0294(4) Uani 1 1 d . . . . .
C60 C -0.2948(4) 1.08745(16) 0.56021(13) 0.0302(6) Uani 1 1 d . . . . .
H60 H -0.236251 1.126585 0.589565 0.036 Uiso 1 1 calc R U . . .
C61 C -0.4896(4) 1.10600(18) 0.55372(14) 0.0366(7) Uani 1 1 d . . . . .
H61A H -0.541724 1.072622 0.520154 0.055 Uiso 1 1 calc R U . . .
H61B H -0.500687 1.158051 0.545641 0.055 Uiso 1 1 calc R U . . .
H61C H -0.552665 1.099338 0.591162 0.055 Uiso 1 1 calc R U . . .
C62 C -0.1950(4) 1.08008(17) 0.50083(13) 0.0342(7) Uani 1 1 d . . . . .
H62A H -0.068964 1.070196 0.508007 0.051 Uiso 1 1 calc R U . . .
H62B H -0.205564 1.126685 0.482614 0.051 Uiso 1 1 calc R U . . .
H62C H -0.245894 1.038607 0.473430 0.051 Uiso 1 1 calc R U . . .
O63 O -0.2123(3) 0.85575(12) 0.55386(9) 0.0341(5) Uani 1 1 d . . . . .

loop_
_atom_site_aniso_label
_atom_site_aniso_U_11
_atom_site_aniso_U_22
_atom_site_aniso_U_33
_atom_site_aniso_U_23
_atom_site_aniso_U_13
_atom_site_aniso_U_12
C1 0.0240(14) 0.0293(14) 0.0208(13) 0.0043(10) 0.0027(10) 0.0001(11)
C2 0.0243(14) 0.0302(14) 0.0226(13) 0.0065(11) 0.0012(11) 0.0001(11)
C3 0.0256(14) 0.0254(13) 0.0237(13) 0.0054(10) 0.0005(11) -0.0015(11)
C4 0.0266(14) 0.0294(14) 0.0278(14) 0.0045(11) 0.0016(11) -0.0002(11)
C5 0.0351(16) 0.0291(15) 0.0337(15) 0.0017(12) 0.0025(13) -0.0019(12)
C6 0.0323(16) 0.0306(15) 0.0415(17) 0.0019(13) -0.0066(13) -0.0062(12)
C7 0.0241(14) 0.0320(15) 0.0368(16) 0.0079(12) -0.0002(12) -0.0035(11)
C8 0.0254(14) 0.0273(14) 0.0261(13) 0.0079(11) -0.0005(11) -0.0008(11)
C9 0.0217(14) 0.0347(15) 0.0275(14) 0.0054(11) 0.0012(11) 0.0002(11)
C10 0.0248(14) 0.0295(14) 0.0265(14) 0.0024(11) 0.0011(11) 0.0007(11)
C11 0.0282(15) 0.0355(15) 0.0236(14) 0.0070(11) 0.0027(11) -0.0027(12)
C12 0.0322(15) 0.0342(15) 0.0269(14) 0.0080(12) -0.0017(12) -0.0030(12)
C13 0.0300(15) 0.0334(15) 0.0225(13) 0.0023(11) 0.0005(11) -0.0010(12)
C14 0.0293(15) 0.0297(14) 0.0249(13) 0.0022(11) 0.0003(11) -0.0023(11)
C15 0.0268(14) 0.0271(14) 0.0221(13) 0.0027(10) 0.0047(11) -0.0001(11)
O16 0.0292(10) 0.0291(10) 0.0259(10) 0.0073(8) -0.0030(8) -0.0039(8)
C17 0.0300(15) 0.0258(14) 0.0255(13) 0.0037(11) -0.0003(11) -0.0054(11)
C18 0.0347(16) 0.0345(16) 0.0306(15) 0.0049(12) 0.0022(12) -0.0021(12)
C19 0.0365(16) 0.0301(15) 0.0326(15) 0.0051(12) -0.0006(13) -0.0005(12)
O20 0.0384(13) 0.0452(13) 0.0393(12) 0.0121(10) -0.0150(10) -0.0063(10)
O21 0.0219(10) 0.0440(12) 0.0344(11) -0.0037(9) 0.0037(8) -0.0025(9)
C64 0.0288(15) 0.0278(14) 0.0290(14) 0.0017(11) 0.0016(12) 0.0005(11)
C65 0.0321(15) 0.0303(15) 0.0289(14) 0.0013(11) 0.0038(12) -0.0007(12)
C66 0.0335(16) 0.0342(16) 0.0266(14) -0.0003(12) -0.0007(12) 0.0009(12)
C67 0.0264(14) 0.0272(14) 0.0294(14) 0.0035(11) 0.0038(11) -0.0028(11)
C68 0.0298(15) 0.0331(15) 0.0279(14) 0.0024(11) -0.0006(12) -0.0016(12)
C69 0.0269(15) 0.0328(15) 0.0340(15) 0.0047(12) 0.0015(12) 0.0034(12)
C70 0.0347(16) 0.0296(15) 0.0272(14) 0.0031(11) 0.0061(12) 0.0007(12)
C71 0.0346(16) 0.0314(15) 0.0234(13) 0.0038(11) 0.0013(12) -0.0026(12)
C72 0.0265(14) 0.0281(14) 0.0278(14) 0.0068(11) 0.0065(11) -0.0013(11)
C73 0.0317(15) 0.0310(15) 0.0264(14) 0.0062(11) 0.0021(12) -0.0012(12)
C74 0.0267(14) 0.0319(15) 0.0293(14) 0.0040(11) 0.0015(12) -0.0042(11)
C75 0.0317(15) 0.0283(15) 0.0385(16) 0.0056(12) 0.0006(13) 0.0010(12)
C76 0.0269(15) 0.0329(15) 0.0408(17) 0.0004(13) 0.0043(13) -0.0003(12)
C77 0.0355(17) 0.0377(17) 0.0355(16) 0.0050(13) 0.0088(13) -0.0004(13)
C78 0.0319(16) 0.0319(15) 0.0331(15) 0.0060(12) 0.0055(12) -0.0022(12)
O79 0.0384(13) 0.0436(13) 0.0599(15) 0.0075(11) 0.0176(11) 0.0093(10)
O80 0.0324(11) 0.0328(11) 0.0385(11) 0.0120(9) 0.0067(9) 0.0026(9)
C81 0.0320(16) 0.0351(16) 0.0418(17) 0.0158(13) 0.0008(13) 0.0005(12)
C82 0.0429(19) 0.0470(19) 0.0390(17) 0.0153(15) 0.0004(15) -0.0045(15)
C83 0.0427(19) 0.0406(18) 0.0458(19) 0.0100(15) -0.0015(15) -0.0030(14)
O84 0.0412(12) 0.0431(12) 0.0297(11) -0.0017(9) -0.0063(10) 0.0045(10)
C22 0.0235(14) 0.0306(14) 0.0212(13) 0.0029(11) 0.0014(11) -0.0011(11)
C23 0.0243(14) 0.0279(14) 0.0239(13) 0.0043(11) 0.0014(11) -0.0027(11)
C24 0.0252(14) 0.0276(14) 0.0234(13) 0.0058(11) 0.0025(11) -0.0008(11)
C25 0.0256(14) 0.0286(14) 0.0273(14) 0.0046(11) -0.0004(11) -0.0027(11)
C26 0.0358(16) 0.0290(15) 0.0299(15) 0.0010(11) -0.0001(12) 0.0016(12)
C27 0.0324(16) 0.0319(15) 0.0369(16) 0.0018(12) 0.0053(13) 0.0065(12)
C28 0.0236(14) 0.0323(15) 0.0370(16) 0.0058(12) 0.0028(12) 0.0006(11)
C29 0.0257(14) 0.0278(14) 0.0259(13) 0.0068(11) 0.0008(11) -0.0015(11)
C30 0.0217(14) 0.0351(15) 0.0292(14) 0.0046(12) 0.0001(11) -0.0027(11)
C31 0.0255(14) 0.0316(15) 0.0264(14) 0.0014(11) 0.0009(11) -0.0025(11)
C32 0.0303(15) 0.0374(16) 0.0256(14) 0.0070(12) 0.0021(12) 0.0019(12)
C33 0.0329(16) 0.0392(16) 0.0294(15) 0.0082(12) 0.0057(12) -0.0036(13)
C34 0.0322(16) 0.0428(17) 0.0241(14) 0.0031(12) 0.0043(12) -0.0037(13)
C35 0.0299(15) 0.0381(16) 0.0277(15) -0.0005(12) 0.0057(12) 0.0031(12)
C36 0.0287(14) 0.0290(14) 0.0248(14) 0.0027(11) -0.0011(11) -0.0026(11)
O37 0.0403(13) 0.0574(15) 0.0413(13) 0.0101(11) 0.0186(11) -0.0004(11)
O38 0.0314(11) 0.0304(10) 0.0297(10) 0.0048(8) 0.0060(8) 0.0035(8)
C39 0.0344(16) 0.0270(14) 0.0302(15) 0.0008(11) 0.0019(12) 0.0036(12)
C40 0.0416(18) 0.0313(16) 0.0376(17) 0.0025(13) -0.0006(14) 0.0011(13)
C41 0.0356(17) 0.0362(16) 0.0368(17) 0.0027(13) 0.0008(13) 0.0038(13)
O42 0.0223(11) 0.0442(12) 0.0339(11) -0.0026(9) -0.0003(8) 0.0014(9)
C43 0.0271(14) 0.0277(14) 0.0214(13) 0.0026(11) 0.0005(11) -0.0012(11)
C44 0.0289(14) 0.0312(14) 0.0216(14) 0.0042(11) 0.0003(11) 0.0026(12)
C45 0.0281(14) 0.0254(14) 0.0270(14) 0.0061(11) 0.0014(11) 0.0005(11)
C46 0.0353(16) 0.0305(15) 0.0223(13) 0.0050(11) 0.0001(12) 0.0007(12)
C47 0.0332(15) 0.0274(14) 0.0292(15) 0.0039(11) -0.0053(12) -0.0012(12)
C48 0.0290(15) 0.0287(14) 0.0343(15) 0.0054(12) -0.0013(12) -0.0032(11)
C49 0.0296(15) 0.0332(15) 0.0257(14) 0.0061(11) 0.0032(11) -0.0009(12)
C50 0.0299(14) 0.0273(14) 0.0226(13) 0.0034(11) -0.0004(11) 0.0026(11)
C51 0.0315(15) 0.0307(15) 0.0238(14) 0.0029(11) 0.0021(11) -0.0017(12)
C52 0.0304(15) 0.0281(14) 0.0245(14) 0.0025(11) 0.0022(11) -0.0003(11)
C53 0.0290(15) 0.0295(15) 0.0308(15) 0.0048(11) -0.0003(12) 0.0018(11)
C54 0.0299(15) 0.0365(16) 0.0295(15) 0.0062(12) -0.0049(12) 0.0007(12)
C55 0.0238(14) 0.0353(15) 0.0298(15) -0.0005(12) 0.0025(11) 0.0010(12)
C56 0.0276(14) 0.0298(14) 0.0276(14) 0.0063(11) 0.0037(11) -0.0009(11)
C57 0.0243(14) 0.0303(14) 0.0241(13) 0.0030(11) 0.0015(11) 0.0018(11)
O58 0.0305(11) 0.0458(13) 0.0406(12) 0.0068(10) -0.0056(9) -0.0065(10)
O59 0.0282(10) 0.0310(10) 0.0303(10) 0.0093(8) -0.0027(8) -0.0021(8)
C60 0.0323(15) 0.0306(15) 0.0289(14) 0.0078(11) 0.0001(12) 0.0014(12)
C61 0.0358(17) 0.0414(17) 0.0335(16) 0.0085(13) 0.0022(13) 0.0070(13)
C62 0.0333(16) 0.0368(16) 0.0335(16) 0.0080(12) 0.0050(13) -0.0009(13)
O63 0.0360(11) 0.0396(12) 0.0256(10) -0.0002(8) 0.0062(9) -0.0049(9)

loop_
_atom_type_symbol
_atom_type_description
_atom_type_scat_dispersion_real
_atom_type_scat_dispersion_imag
_atom_type_scat_source
C C 0.0181 0.0091 'International Tables Vol C Tables 4.2.6.8 and 6.1.1.4'
H H 0.0000 0.0000 'International Tables Vol C Tables 4.2.6.8 and 6.1.1.4'
O O 0.0492 0.0322 'International Tables Vol C Tables 4.2.6.8 and 6.1.1.4'

loop_
_geom_angle_atom_site_label_1
_geom_angle_atom_site_label_2
_geom_angle_atom_site_label_3
_geom_angle
_geom_angle_site_symmetry_1
_geom_angle_site_symmetry_3
_geom_angle_publ_flag
C2 C1 C10 109.2(2) . . ?
C2 C1 C11 107.4(2) . . ?
C10 C1 C11 110.9(2) . . ?
C15 C1 C2 108.6(2) . . ?
C15 C1 C10 111.4(2) . . ?
C15 C1 C11 109.3(2) . . ?
C3 C2 C1 116.9(2) . . ?
O21 C2 C1 121.1(2) . . ?
O21 C2 C3 121.9(3) . . ?
C4 C3 C2 118.4(2) . . ?
C4 C3 C8 120.0(3) . . ?
C8 C3 C2 121.6(2) . . ?
C3 C4 H4 119.7 . . ?
C5 C4 C3 120.6(3) . . ?
C5 C4 H4 119.7 . . ?
C4 C5 H5 120.2 . . ?
C4 C5 C6 119.6(3) . . ?
C6 C5 H5 120.2 . . ?
C5 C6 H6 119.8 . . ?
C7 C6 C5 120.4(3) . . ?
C7 C6 H6 119.8 . . ?
C6 C7 H7 119.5 . . ?
C6 C7 C8 121.0(3) . . ?
C8 C7 H7 119.5 . . ?
C3 C8 C9 121.4(2) . . ?
C7 C8 C3 118.4(3) . . ?
C7 C8 C9 120.2(3) . . ?
C8 C9 H9A 109.2 . . ?
C8 C9 H9B 109.2 . . ?
C8 C9 C10 112.1(2) . . ?
H9A C9 H9B 107.9 . . ?
C10 C9 H9A 109.2 . . ?
C10 C9 H9B 109.2 . . ?
C1 C10 H10A 109.4 . . ?
C1 C10 H10B 109.4 . . ?
C9 C10 C1 111.2(2) . . ?
C9 C10 H10A 109.4 . . ?
C9 C10 H10B 109.4 . . ?
H10A C10 H10B 108.0 . . ?
C1 C11 H11A 109.0 . . ?
C1 C11 H11B 109.0 . . ?
H11A C11 H11B 107.8 . . ?
C12 C11 C1 113.0(2) . . ?
C12 C11 H11A 109.0 . . ?
C12 C11 H11B 109.0 . . ?
C11 C12 H12A 108.9 . . ?
C11 C12 H12B 108.9 . . ?
H12A C12 H12B 107.7 . . ?
C13 C12 C11 113.3(2) . . ?
C13 C12 H12A 108.9 . . ?
C13 C12 H12B 108.9 . . ?
C14 C13 C12 118.1(2) . . ?
O20 C13 C12 120.2(3) . . ?
O20 C13 C14 121.7(3) . . ?
C13 C14 H14 119.1 . . ?
C15 C14 C13 121.8(3) . . ?
C15 C14 H14 119.1 . . ?
C14 C15 C1 123.5(2) . . ?
O16 C15 C1 110.7(2) . . ?
O16 C15 C14 125.7(3) . . ?
C15 O16 C17 119.4(2) . . ?
O16 C17 H17 109.7 . . ?
O16 C17 C18 110.2(2) . . ?
O16 C17 C19 104.5(2) . . ?
C18 C17 H17 109.7 . . ?
C19 C17 H17 109.7 . . ?
C19 C17 C18 113.0(2) . . ?
C17 C18 H18A 109.5 . . ?
C17 C18 H18B 109.5 . . ?
C17 C18 H18C 109.5 . . ?
H18A C18 H18B 109.5 . . ?
H18A C18 H18C 109.5 . . ?
H18B C18 H18C 109.5 . . ?
C17 C19 H19A 109.5 . . ?
C17 C19 H19B 109.5 . . ?
C17 C19 H19C 109.5 . . ?
H19A C19 H19B 109.5 . . ?
H19A C19 H19C 109.5 . . ?
H19B C19 H19C 109.5 . . ?
C73 C64 C65 111.6(2) . . ?
C74 C64 C65 107.1(2) . . ?
C74 C64 C73 110.4(2) . . ?
C74 C64 C78 109.5(2) . . ?
C78 C64 C65 113.3(2) . . ?
C78 C64 C73 105.0(2) . . ?
C64 C65 H65A 109.3 . . ?
C64 C65 H65B 109.3 . . ?
H65A C65 H65B 107.9 . . ?
C66 C65 C64 111.7(2) . . ?
C66 C65 H65A 109.3 . . ?
C66 C65 H65B 109.3 . . ?
C65 C66 H66A 109.4 . . ?
C65 C66 H66B 109.4 . . ?
H66A C66 H66B 108.0 . . ?
C67 C66 C65 111.0(2) . . ?
C67 C66 H66A 109.4 . . ?
C67 C66 H66B 109.4 . . ?
C68 C67 C66 120.3(3) . . ?
C68 C67 C72 118.9(3) . . ?
C72 C67 C66 120.8(3) . . ?
C67 C68 H68 119.6 . . ?
C69 C68 C67 120.7(3) . . ?
C69 C68 H68 119.6 . . ?
C68 C69 H69 119.8 . . ?
C70 C69 C68 120.4(3) . . ?
C70 C69 H69 119.8 . . ?
C69 C70 H70 120.1 . . ?
C71 C70 C69 119.9(3) . . ?
C71 C70 H70 120.1 . . ?
C70 C71 H71 119.9 . . ?
C70 C71 C72 120.2(3) . . ?
C72 C71 H71 119.9 . . ?
C67 C72 C71 119.9(3) . . ?
C67 C72 C73 121.4(3) . . ?
C71 C72 C73 118.7(3) . . ?
C72 C73 C64 118.0(2) . . ?
O84 C73 C64 120.3(3) . . ?
O84 C73 C72 121.6(3) . . ?
C75 C74 C64 122.4(3) . . ?
O80 C74 C64 110.9(2) . . ?
O80 C74 C75 126.5(3) . . ?
C74 C75 H75 118.6 . . ?
C74 C75 C76 122.9(3) . . ?
C76 C75 H75 118.6 . . ?
C75 C76 C77 117.8(3) . . ?
O79 C76 C75 122.0(3) . . ?
O79 C76 C77 120.2(3) . . ?
C76 C77 H77A 109.3 . . ?
C76 C77 H77B 109.3 . . ?
C76 C77 C78 111.6(2) . . ?
H77A C77 H77B 108.0 . . ?
C78 C77 H77A 109.3 . . ?
C78 C77 H77B 109.3 . . ?
C64 C78 H78A 109.2 . . ?
C64 C78 H78B 109.2 . . ?
C77 C78 C64 112.0(2) . . ?
C77 C78 H78A 109.2 . . ?
C77 C78 H78B 109.2 . . ?
H78A C78 H78B 107.9 . . ?
C74 O80 C81 121.0(2) . . ?
O80 C81 H81 109.9 . . ?
O80 C81 C82 106.1(2) . . ?
O80 C81 C83 108.4(2) . . ?
C82 C81 H81 109.9 . . ?
C82 C81 C83 112.7(3) . . ?
C83 C81 H81 109.9 . . ?
C81 C82 H82A 109.5 . . ?
C81 C82 H82B 109.5 . . ?
C81 C82 H82C 109.5 . . ?
H82A C82 H82B 109.5 . . ?
H82A C82 H82C 109.5 . . ?
H82B C82 H82C 109.5 . . ?
C81 C83 H83A 109.5 . . ?
C81 C83 H83B 109.5 . . ?
C81 C83 H83C 109.5 . . ?
H83A C83 H83B 109.5 . . ?
H83A C83 H83C 109.5 . . ?
H83B C83 H83C 109.5 . . ?
C23 C22 C31 108.8(2) . . ?
C23 C22 C32 108.0(2) . . ?
C31 C22 C32 110.3(2) . . ?
C36 C22 C23 108.6(2) . . ?
C36 C22 C31 111.7(2) . . ?
C36 C22 C32 109.4(2) . . ?
C24 C23 C22 117.0(2) . . ?
O42 C23 C22 121.5(2) . . ?
O42 C23 C24 121.5(3) . . ?
C25 C24 C23 118.4(2) . . ?
C29 C24 C23 121.0(2) . . ?
C29 C24 C25 120.6(3) . . ?
C24 C25 H25 119.9 . . ?
C26 C25 C24 120.1(3) . . ?
C26 C25 H25 119.9 . . ?
C25 C26 H26 120.2 . . ?
C25 C26 C27 119.7(3) . . ?
C27 C26 H26 120.2 . . ?
C26 C27 H27 119.7 . . ?
C26 C27 C28 120.6(3) . . ?
C28 C27 H27 119.7 . . ?
C27 C28 H28 119.5 . . ?
C27 C28 C29 121.0(3) . . ?
C29 C28 H28 119.5 . . ?
C24 C29 C30 122.0(3) . . ?
C28 C29 C24 118.0(3) . . ?
C28 C29 C30 120.0(3) . . ?
C29 C30 H30A 109.2 . . ?
C29 C30 H30B 109.2 . . ?
C29 C30 C31 112.1(2) . . ?
H30A C30 H30B 107.9 . . ?
C31 C30 H30A 109.2 . . ?
C31 C30 H30B 109.2 . . ?
C22 C31 H31A 109.3 . . ?
C22 C31 H31B 109.3 . . ?
C30 C31 C22 111.5(2) . . ?
C30 C31 H31A 109.3 . . ?
C30 C31 H31B 109.3 . . ?
H31A C31 H31B 108.0 . . ?
C22 C32 H32A 109.0 . . ?
C22 C32 H32B 109.0 . . ?
H32A C32 H32B 107.8 . . ?
C33 C32 C22 113.1(2) . . ?
C33 C32 H32A 109.0 . . ?
C33 C32 H32B 109.0 . . ?
C32 C33 H33A 108.9 . . ?
C32 C33 H33B 108.9 . . ?
H33A C33 H33B 107.7 . . ?
C34 C33 C32 113.3(3) . . ?
C34 C33 H33A 108.9 . . ?
C34 C33 H33B 108.9 . . ?
C35 C34 C33 117.8(3) . . ?
O37 C34 C33 120.2(3) . . ?
O37 C34 C35 121.9(3) . . ?
C34 C35 H35 118.7 . . ?
C36 C35 C34 122.7(3) . . ?
C36 C35 H35 118.7 . . ?
C35 C36 C22 123.1(3) . . ?
O38 C36 C22 110.7(2) . . ?
O38 C36 C35 126.2(3) . . ?
C36 O38 C39 119.2(2) . . ?
O38 C39 H39 109.7 . . ?
O38 C39 C40 105.0(2) . . ?
O38 C39 C41 110.1(2) . . ?
C40 C39 H39 109.7 . . ?
C40 C39 C41 112.5(3) . . ?
C41 C39 H39 109.7 . . ?
C39 C40 H40A 109.5 . . ?
C39 C40 H40B 109.5 . . ?
C39 C40 H40C 109.5 . . ?
H40A C40 H40B 109.5 . . ?
H40A C40 H40C 109.5 . . ?
H40B C40 H40C 109.5 . . ?
C39 C41 H41A 109.5 . . ?
C39 C41 H41B 109.5 . . ?
C39 C41 H41C 109.5 . . ?
H41A C41 H41B 109.5 . . ?
H41A C41 H41C 109.5 . . ?
H41B C41 H41C 109.5 . . ?
C52 C43 C44 111.1(2) . . ?
C53 C43 C44 105.9(2) . . ?
C53 C43 C52 113.5(2) . . ?
C57 C43 C44 109.2(2) . . ?
C57 C43 C52 107.8(2) . . ?
C57 C43 C53 109.3(2) . . ?
C45 C44 C43 119.0(2) . . ?
O63 C44 C43 119.3(3) . . ?
O63 C44 C45 121.5(3) . . ?
C46 C45 C44 119.0(2) . . ?
C50 C45 C44 121.0(3) . . ?
C50 C45 C46 119.9(3) . . ?
C45 C46 H46 119.8 . . ?
C47 C46 C45 120.5(3) . . ?
C47 C46 H46 119.8 . . ?
C46 C47 H47 120.2 . . ?
C46 C47 C48 119.6(3) . . ?
C48 C47 H47 120.2 . . ?
C47 C48 H48 119.9 . . ?
C49 C48 C47 120.1(3) . . ?
C49 C48 H48 119.9 . . ?
C48 C49 H49 119.5 . . ?
C48 C49 C50 121.0(3) . . ?
C50 C49 H49 119.5 . . ?
C45 C50 C51 120.5(3) . . ?
C49 C50 C45 118.8(3) . . ?
C49 C50 C51 120.6(2) . . ?
C50 C51 H51A 109.4 . . ?
C50 C51 H51B 109.4 . . ?
C50 C51 C52 111.1(2) . . ?
H51A C51 H51B 108.0 . . ?
C52 C51 H51A 109.4 . . ?
C52 C51 H51B 109.4 . . ?
C43 C52 H52A 109.3 . . ?
C43 C52 H52B 109.3 . . ?
C51 C52 C43 111.6(2) . . ?
C51 C52 H52A 109.3 . . ?
C51 C52 H52B 109.3 . . ?
H52A C52 H52B 108.0 . . ?
C43 C53 H53A 109.1 . . ?
C43 C53 H53B 109.1 . . ?
H53A C53 H53B 107.9 . . ?
C54 C53 C43 112.3(2) . . ?
C54 C53 H53A 109.1 . . ?
C54 C53 H53B 109.1 . . ?
C53 C54 H54A 109.3 . . ?
C53 C54 H54B 109.3 . . ?
H54A C54 H54B 108.0 . . ?
C55 C54 C53 111.6(2) . . ?
C55 C54 H54A 109.3 . . ?
C55 C54 H54B 109.3 . . ?
C56 C55 C54 117.7(2) . . ?
O58 C55 C54 120.5(3) . . ?
O58 C55 C56 121.7(3) . . ?
C55 C56 H56 118.9 . . ?
C57 C56 C55 122.2(3) . . ?
C57 C56 H56 118.9 . . ?
C56 C57 C43 123.6(3) . . ?
O59 C57 C43 110.2(2) . . ?
O59 C57 C56 126.1(3) . . ?
C57 O59 C60 120.0(2) . . ?
O59 C60 H60 109.7 . . ?
O59 C60 C61 105.0(2) . . ?
O59 C60 C62 109.6(2) . . ?
C61 C60 H60 109.7 . . ?
C61 C60 C62 113.1(3) . . ?
C62 C60 H60 109.7 . . ?
C60 C61 H61A 109.5 . . ?
C60 C61 H61B 109.5 . . ?
C60 C61 H61C 109.5 . . ?
H61A C61 H61B 109.5 . . ?
H61A C61 H61C 109.5 . . ?
H61B C61 H61C 109.5 . . ?
C60 C62 H62A 109.5 . . ?
C60 C62 H62B 109.5 . . ?
C60 C62 H62C 109.5 . . ?
H62A C62 H62B 109.5 . . ?
H62A C62 H62C 109.5 . . ?
H62B C62 H62C 109.5 . . ?

loop_
_geom_bond_atom_site_label_1
_geom_bond_atom_site_label_2
_geom_bond_distance
_geom_bond_site_symmetry_2
_geom_bond_publ_flag
C1 C2 1.537(4) . ?
C1 C10 1.540(4) . ?
C1 C11 1.546(4) . ?
C1 C15 1.526(4) . ?
C2 C3 1.486(4) . ?
C2 O21 1.217(3) . ?
C3 C4 1.400(4) . ?
C3 C8 1.404(4) . ?
C4 H4 0.9500 . ?
C4 C5 1.382(4) . ?
C5 H5 0.9500 . ?
C5 C6 1.386(4) . ?
C6 H6 0.9500 . ?
C6 C7 1.386(4) . ?
C7 H7 0.9500 . ?
C7 C8 1.398(4) . ?
C8 C9 1.507(4) . ?
C9 H9A 0.9900 . ?
C9 H9B 0.9900 . ?
C9 C10 1.534(4) . ?
C10 H10A 0.9900 . ?
C10 H10B 0.9900 . ?
C11 H11A 0.9900 . ?
C11 H11B 0.9900 . ?
C11 C12 1.515(4) . ?
C12 H12A 0.9900 . ?
C12 H12B 0.9900 . ?
C12 C13 1.513(4) . ?
C13 C14 1.453(4) . ?
C13 O20 1.230(4) . ?
C14 H14 0.9500 . ?
C14 C15 1.352(4) . ?
C15 O16 1.339(3) . ?
O16 C17 1.473(3) . ?
C17 H17 1.0000 . ?
C17 C18 1.511(4) . ?
C17 C19 1.508(4) . ?
C18 H18A 0.9800 . ?
C18 H18B 0.9800 . ?
C18 H18C 0.9800 . ?
C19 H19A 0.9800 . ?
C19 H19B 0.9800 . ?
C19 H19C 0.9800 . ?
C64 C65 1.543(4) . ?
C64 C73 1.541(4) . ?
C64 C74 1.514(4) . ?
C64 C78 1.540(4) . ?
C65 H65A 0.9900 . ?
C65 H65B 0.9900 . ?
C65 C66 1.513(4) . ?
C66 H66A 0.9900 . ?
C66 H66B 0.9900 . ?
C66 C67 1.505(4) . ?
C67 C68 1.391(4) . ?
C67 C72 1.400(4) . ?
C68 H68 0.9500 . ?
C68 C69 1.388(4) . ?
C69 H69 0.9500 . ?
C69 C70 1.386(4) . ?
C70 H70 0.9500 . ?
C70 C71 1.376(4) . ?
C71 H71 0.9500 . ?
C71 C72 1.409(4) . ?
C72 C73 1.489(4) . ?
C73 O84 1.213(4) . ?
C74 C75 1.352(4) . ?
C74 O80 1.339(3) . ?
C75 H75 0.9500 . ?
C75 C76 1.451(4) . ?
C76 C77 1.510(4) . ?
C76 O79 1.224(4) . ?
C77 H77A 0.9900 . ?
C77 H77B 0.9900 . ?
C77 C78 1.529(4) . ?
C78 H78A 0.9900 . ?
C78 H78B 0.9900 . ?
O80 C81 1.467(3) . ?
C81 H81 1.0000 . ?
C81 C82 1.502(4) . ?
C81 C83 1.511(5) . ?
C82 H82A 0.9800 . ?
C82 H82B 0.9800 . ?
C82 H82C 0.9800 . ?
C83 H83A 0.9800 . ?
C83 H83B 0.9800 . ?
C83 H83C 0.9800 . ?
C22 C23 1.537(4) . ?
C22 C31 1.541(4) . ?
C22 C32 1.544(4) . ?
C22 C36 1.520(4) . ?
C23 C24 1.489(4) . ?
C23 O42 1.220(3) . ?
C24 C25 1.405(4) . ?
C24 C29 1.402(4) . ?
C25 H25 0.9500 . ?
C25 C26 1.379(4) . ?
C26 H26 0.9500 . ?
C26 C27 1.386(4) . ?
C27 H27 0.9500 . ?
C27 C28 1.387(4) . ?
C28 H28 0.9500 . ?
C28 C29 1.396(4) . ?
C29 C30 1.505(4) . ?
C30 H30A 0.9900 . ?
C30 H30B 0.9900 . ?
C30 C31 1.529(4) . ?
C31 H31A 0.9900 . ?
C31 H31B 0.9900 . ?
C32 H32A 0.9900 . ?
C32 H32B 0.9900 . ?
C32 C33 1.522(4) . ?
C33 H33A 0.9900 . ?
C33 H33B 0.9900 . ?
C33 C34 1.512(4) . ?
C34 C35 1.449(4) . ?
C34 O37 1.227(4) . ?
C35 H35 0.9500 . ?
C35 C36 1.347(4) . ?
C36 O38 1.340(3) . ?
O38 C39 1.467(3) . ?
C39 H39 1.0000 . ?
C39 C40 1.512(4) . ?
C39 C41 1.512(4) . ?
C40 H40A 0.9800 . ?
C40 H40B 0.9800 . ?
C40 H40C 0.9800 . ?
C41 H41A 0.9800 . ?
C41 H41B 0.9800 . ?
C41 H41C 0.9800 . ?
C43 C44 1.544(4) . ?
C43 C52 1.543(4) . ?
C43 C53 1.539(4) . ?
C43 C57 1.513(4) . ?
C44 C45 1.487(4) . ?
C44 O63 1.218(3) . ?
C45 C46 1.407(4) . ?
C45 C50 1.399(4) . ?
C46 H46 0.9500 . ?
C46 C47 1.381(4) . ?
C47 H47 0.9500 . ?
C47 C48 1.393(4) . ?
C48 H48 0.9500 . ?
C48 C49 1.388(4) . ?
C49 H49 0.9500 . ?
C49 C50 1.394(4) . ?
C50 C51 1.510(4) . ?
C51 H51A 0.9900 . ?
C51 H51B 0.9900 . ?
C51 C52 1.522(4) . ?
C52 H52A 0.9900 . ?
C52 H52B 0.9900 . ?
C53 H53A 0.9900 . ?
C53 H53B 0.9900 . ?
C53 C54 1.531(4) . ?
C54 H54A 0.9900 . ?
C54 H54B 0.9900 . ?
C54 C55 1.513(4) . ?
C55 C56 1.450(4) . ?
C55 O58 1.231(4) . ?
C56 H56 0.9500 . ?
C56 C57 1.352(4) . ?
C57 O59 1.344(3) . ?
O59 C60 1.463(3) . ?
C60 H60 1.0000 . ?
C60 C61 1.512(4) . ?
C60 C62 1.514(4) . ?
C61 H61A 0.9800 . ?
C61 H61B 0.9800 . ?
C61 H61C 0.9800 . ?
C62 H62A 0.9800 . ?
C62 H62B 0.9800 . ?
C62 H62C 0.9800 . ?

loop_
_geom_torsion_atom_site_label_1
_geom_torsion_atom_site_label_2
_geom_torsion_atom_site_label_3
_geom_torsion_atom_site_label_4
_geom_torsion
_geom_torsion_site_symmetry_1
_geom_torsion_site_symmetry_2
_geom_torsion_site_symmetry_3
_geom_torsion_site_symmetry_4
_geom_torsion_publ_flag
C1 C2 C3 C4 171.8(2) . . . . ?
C1 C2 C3 C8 -9.2(4) . . . . ?
C1 C11 C12 C13 -49.8(3) . . . . ?
C1 C15 O16 C17 179.4(2) . . . . ?
C2 C1 C10 C9 -59.5(3) . . . . ?
C2 C1 C11 C12 -68.7(3) . . . . ?
C2 C1 C15 C14 94.8(3) . . . . ?
C2 C1 C15 O16 -84.2(3) . . . . ?
C2 C3 C4 C5 178.0(3) . . . . ?
C2 C3 C8 C7 -177.8(2) . . . . ?
C2 C3 C8 C9 0.3(4) . . . . ?
C3 C4 C5 C6 -0.2(4) . . . . ?
C3 C8 C9 C10 -21.7(4) . . . . ?
C4 C3 C8 C7 1.2(4) . . . . ?
C4 C3 C8 C9 179.3(2) . . . . ?
C4 C5 C6 C7 1.2(5) . . . . ?
C5 C6 C7 C8 -1.0(5) . . . . ?
C6 C7 C8 C3 -0.2(4) . . . . ?
C6 C7 C8 C9 -178.3(3) . . . . ?
C7 C8 C9 C10 156.4(3) . . . . ?
C8 C3 C4 C5 -1.1(4) . . . . ?
C8 C9 C10 C1 51.6(3) . . . . ?
C10 C1 C2 C3 38.1(3) . . . . ?
C10 C1 C2 O21 -144.5(3) . . . . ?
C10 C1 C11 C12 172.1(2) . . . . ?
C10 C1 C15 C14 -144.9(3) . . . . ?
C10 C1 C15 O16 36.1(3) . . . . ?
C11 C1 C2 C3 -82.2(3) . . . . ?
C11 C1 C2 O21 95.1(3) . . . . ?
C11 C1 C10 C9 58.6(3) . . . . ?
C11 C1 C15 C14 -22.0(4) . . . . ?
C11 C1 C15 O16 159.0(2) . . . . ?
C11 C12 C13 C14 21.6(4) . . . . ?
C11 C12 C13 O20 -160.6(3) . . . . ?
C12 C13 C14 C15 6.5(4) . . . . ?
C13 C14 C15 C1 -5.7(4) . . . . ?
C13 C14 C15 O16 173.1(2) . . . . ?
C14 C15 O16 C17 0.5(4) . . . . ?
C15 C1 C2 C3 159.8(2) . . . . ?
C15 C1 C2 O21 -22.9(4) . . . . ?
C15 C1 C10 C9 -179.4(2) . . . . ?
C15 C1 C11 C12 48.9(3) . . . . ?
C15 O16 C17 C18 -81.4(3) . . . . ?
C15 O16 C17 C19 157.0(2) . . . . ?
O20 C13 C14 C15 -171.2(3) . . . . ?
O21 C2 C3 C4 -5.6(4) . . . . ?
O21 C2 C3 C8 173.5(3) . . . . ?
C64 C65 C66 C67 -56.4(3) . . . . ?
C64 C74 C75 C76 2.6(5) . . . . ?
C64 C74 O80 C81 172.0(2) . . . . ?
C65 C64 C73 C72 -22.0(3) . . . . ?
C65 C64 C73 O84 162.1(3) . . . . ?
C65 C64 C74 C75 96.7(3) . . . . ?
C65 C64 C74 O80 -79.6(3) . . . . ?
C65 C64 C78 C77 -68.1(3) . . . . ?
C65 C66 C67 C68 -150.0(3) . . . . ?
C65 C66 C67 C72 30.4(4) . . . . ?
C66 C67 C68 C69 179.9(3) . . . . ?
C66 C67 C72 C71 179.4(3) . . . . ?
C66 C67 C72 C73 0.0(4) . . . . ?
C67 C68 C69 C70 0.6(4) . . . . ?
C67 C72 C73 C64 -4.1(4) . . . . ?
C67 C72 C73 O84 171.7(3) . . . . ?
C68 C67 C72 C71 -0.2(4) . . . . ?
C68 C67 C72 C73 -179.6(3) . . . . ?
C68 C69 C70 C71 0.2(4) . . . . ?
C69 C70 C71 C72 -0.9(4) . . . . ?
C70 C71 C72 C67 0.9(4) . . . . ?
C70 C71 C72 C73 -179.7(3) . . . . ?
C71 C72 C73 C64 176.5(2) . . . . ?
C71 C72 C73 O84 -7.6(4) . . . . ?
C72 C67 C68 C69 -0.5(4) . . . . ?
C73 C64 C65 C66 52.4(3) . . . . ?
C73 C64 C74 C75 -141.7(3) . . . . ?
C73 C64 C74 O80 42.1(3) . . . . ?
C73 C64 C78 C77 169.9(2) . . . . ?
C74 C64 C65 C66 173.3(2) . . . . ?
C74 C64 C73 C72 -141.0(2) . . . . ?
C74 C64 C73 O84 43.1(4) . . . . ?
C74 C64 C78 C77 51.4(3) . . . . ?
C74 C75 C76 C77 -3.5(5) . . . . ?
C74 C75 C76 O79 178.3(3) . . . . ?
C74 O80 C81 C82 156.2(3) . . . . ?
C74 O80 C81 C83 -82.6(3) . . . . ?
C75 C74 O80 C81 -4.0(4) . . . . ?
C75 C76 C77 C78 29.0(4) . . . . ?
C76 C77 C78 C64 -53.6(3) . . . . ?
C78 C64 C65 C66 -65.9(3) . . . . ?
C78 C64 C73 C72 101.1(3) . . . . ?
C78 C64 C73 O84 -74.8(3) . . . . ?
C78 C64 C74 C75 -26.6(4) . . . . ?
C78 C64 C74 O80 157.2(2) . . . . ?
O79 C76 C77 C78 -152.8(3) . . . . ?
O80 C74 C75 C76 178.2(3) . . . . ?
C22 C23 C24 C25 169.6(2) . . . . ?
C22 C23 C24 C29 -10.5(4) . . . . ?
C22 C32 C33 C34 -48.9(3) . . . . ?
C22 C36 O38 C39 179.1(2) . . . . ?
C23 C22 C31 C30 -59.8(3) . . . . ?
C23 C22 C32 C33 -69.1(3) . . . . ?
C23 C22 C36 C35 95.0(3) . . . . ?
C23 C22 C36 O38 -83.8(3) . . . . ?
C23 C24 C25 C26 178.9(3) . . . . ?
C23 C24 C29 C28 -178.4(2) . . . . ?
C23 C24 C29 C30 0.2(4) . . . . ?
C24 C25 C26 C27 -0.2(4) . . . . ?
C24 C29 C30 C31 -20.5(4) . . . . ?
C25 C24 C29 C28 1.5(4) . . . . ?
C25 C24 C29 C30 -179.9(2) . . . . ?
C25 C26 C27 C28 0.8(5) . . . . ?
C26 C27 C28 C29 -0.3(5) . . . . ?
C27 C28 C29 C24 -0.8(4) . . . . ?
C27 C28 C29 C30 -179.5(3) . . . . ?
C28 C29 C30 C31 158.1(3) . . . . ?
C29 C24 C25 C26 -1.0(4) . . . . ?
C29 C30 C31 C22 50.7(3) . . . . ?
C31 C22 C23 C24 39.5(3) . . . . ?
C31 C22 C23 O42 -142.5(3) . . . . ?
C31 C22 C32 C33 172.1(2) . . . . ?
C31 C22 C36 C35 -145.0(3) . . . . ?
C31 C22 C36 O38 36.2(3) . . . . ?
C32 C22 C23 C24 -80.2(3) . . . . ?
C32 C22 C23 O42 97.8(3) . . . . ?
C32 C22 C31 C30 58.4(3) . . . . ?
C32 C22 C36 C35 -22.6(4) . . . . ?
C32 C22 C36 O38 158.5(2) . . . . ?
C32 C33 C34 C35 20.4(4) . . . . ?
C32 C33 C34 O37 -162.2(3) . . . . ?
C33 C34 C35 C36 7.2(4) . . . . ?
C34 C35 C36 C22 -5.6(4) . . . . ?
C34 C35 C36 O38 173.1(3) . . . . ?
C35 C36 O38 C39 0.3(4) . . . . ?
C36 C22 C23 C24 161.2(2) . . . . ?
C36 C22 C23 O42 -20.7(4) . . . . ?
C36 C22 C31 C30 -179.7(2) . . . . ?
C36 C22 C32 C33 48.9(3) . . . . ?
C36 O38 C39 C40 157.8(2) . . . . ?
C36 O38 C39 C41 -80.9(3) . . . . ?
O37 C34 C35 C36 -170.2(3) . . . . ?
O42 C23 C24 C25 -8.4(4) . . . . ?
O42 C23 C24 C29 171.4(3) . . . . ?
C43 C44 C45 C46 175.6(2) . . . . ?
C43 C44 C45 C50 -6.4(4) . . . . ?
C43 C53 C54 C55 -53.9(3) . . . . ?
C43 C57 O59 C60 168.0(2) . . . . ?
C44 C43 C52 C51 51.3(3) . . . . ?
C44 C43 C53 C54 167.5(2) . . . . ?
C44 C43 C57 C56 -137.6(3) . . . . ?
C44 C43 C57 O59 46.5(3) . . . . ?
C44 C45 C46 C47 178.7(3) . . . . ?
C44 C45 C50 C49 -178.0(3) . . . . ?
C44 C45 C50 C51 0.8(4) . . . . ?
C45 C46 C47 C48 -0.6(4) . . . . ?
C45 C50 C51 C52 30.9(4) . . . . ?
C46 C45 C50 C49 0.0(4) . . . . ?
C46 C45 C50 C51 178.8(3) . . . . ?
C46 C47 C48 C49 -0.1(4) . . . . ?
C47 C48 C49 C50 0.7(4) . . . . ?
C48 C49 C50 C45 -0.6(4) . . . . ?
C48 C49 C50 C51 -179.5(3) . . . . ?
C49 C50 C51 C52 -150.3(3) . . . . ?
C50 C45 C46 C47 0.6(4) . . . . ?
C50 C51 C52 C43 -57.1(3) . . . . ?
C52 C43 C44 C45 -19.9(3) . . . . ?
C52 C43 C44 O63 164.2(3) . . . . ?
C52 C43 C53 C54 -70.3(3) . . . . ?
C52 C43 C57 C56 101.5(3) . . . . ?
C52 C43 C57 O59 -74.3(3) . . . . ?
C53 C43 C44 C45 103.8(3) . . . . ?
C53 C43 C44 O63 -72.1(3) . . . . ?
C53 C43 C52 C51 -67.9(3) . . . . ?
C53 C43 C57 C56 -22.2(4) . . . . ?
C53 C43 C57 O59 162.0(2) . . . . ?
C53 C54 C55 C56 28.0(4) . . . . ?
C53 C54 C55 O58 -154.6(3) . . . . ?
C54 C55 C56 C57 0.4(4) . . . . ?
C55 C56 C57 C43 -3.3(4) . . . . ?
C55 C56 C57 O59 171.9(3) . . . . ?
C56 C57 O59 C60 -7.8(4) . . . . ?
C57 C43 C44 C45 -138.7(2) . . . . ?
C57 C43 C44 O63 45.5(3) . . . . ?
C57 C43 C52 C51 170.9(2) . . . . ?
C57 C43 C53 C54 50.0(3) . . . . ?
C57 O59 C60 C61 -150.1(2) . . . . ?
C57 O59 C60 C62 88.1(3) . . . . ?
O58 C55 C56 C57 -177.0(3) . . . . ?
O63 C44 C45 C46 -8.6(4) . . . . ?
O63 C44 C45 C50 169.4(3) . . . . ?

loop_
_twin_individual_id
_twin_individual_mass_fraction_refined
1 0.9101(9)
2 0.0899(9)
